data_7062647
loop_
_publ_author_name
'Moon, Josh'
'Guo, Zhifang'
'Beaumont, Owen A.'
'Hamilton, Sophie'
'Bousrez, Guillaume'
'Mottram, Eleanor'
'Wang, Jun'
'Somers, Anthony E.'
'Deacon, Glen B.'
'Junk, Peter C.'

_publ_section_title
;
 4-Hydroxybenzoato-rare earth(iii) complexes -- syntheses, a structural
 goldmine from coordination diversity and improved corrosion inhibition
 behaviour
;
_journal_issue 36
_journal_name_full 'New Journal of Chemistry'
_journal_page_first 16843
_journal_page_last 16854
_journal_paper_doi 10.1039/D3NJ02735J
_journal_volume 47
_journal_year 2023
_chemical_formula_moiety 'C42 H42 Er2 O24, 10(H2 O)'
_chemical_formula_sum 'C42 H62 Er2 O34'
_chemical_formula_weight 1445.43
_space_group_crystal_system triclinic
_space_group_IT_number 2
_space_group_name_Hall '-P 1'
_space_group_name_H-M_alt 'P -1'
_atom_sites_solution_hydrogens mixed
_atom_sites_solution_primary dual
_audit_creation_date 2023-04-03
_audit_creation_method
;
Olex2 1.3
(compiled 2020.11.12 svn.r5f609507 for OlexSys, GUI svn.r6408)
;
_audit_update_record
;
2023-06-12 deposited with the CCDC.	2023-08-01 downloaded from the CCDC.
;
_cell_angle_alpha 90.5310(10)
_cell_angle_beta 101.7250(10)
_cell_angle_gamma 105.3210(10)
_cell_formula_units_Z 1
_cell_length_a 10.8172(2)
_cell_length_b 11.3109(2)
_cell_length_c 11.44570(10)
_cell_measurement_reflns_used 22689
_cell_measurement_temperature 123.01(13)
_cell_measurement_theta_max 31.9920
_cell_measurement_theta_min 3.6490
_cell_volume 1319.51(4)
_computing_cell_refinement 'CrysAlisPro 1.171.40.84a (Rigaku OD, 2020)'
_computing_data_collection 'CrysAlisPro 1.171.40.84a (Rigaku OD, 2020)'
_computing_data_reduction 'CrysAlisPro 1.171.40.84a (Rigaku OD, 2020)'
_computing_molecular_graphics 'Olex2 1.3 (Dolomanov et al., 2009)'
_computing_publication_material 'Olex2 1.3 (Dolomanov et al., 2009)'
_computing_structure_refinement 'SHELXL 2018/3 (Sheldrick, 2015)'
_computing_structure_solution 'SHELXT 2018/2 (Sheldrick, 2018)'
_diffrn_ambient_environment N~2~
_diffrn_ambient_temperature 123.01(13)
_diffrn_detector 'Hybrid Pixel Array Detector'
_diffrn_detector_area_resol_mean 10.0000
_diffrn_detector_type HyPix
_diffrn_measured_fraction_theta_full 0.997
_diffrn_measured_fraction_theta_max 0.858
_diffrn_measurement_details
;
List of Runs (angles in degrees, time in seconds):

  # Type    Start    End  Width  t~exp~   \w     \q     \k     \f   Frames
#--------------------------------------------------------------------------
  1  \w    -23.00  43.00   0.50    0.60    --    9.15 -99.00-120.00  132
  2  \w     -6.00  82.00   0.50    0.60    --    9.15  57.00-180.00  176
  3  \w    -66.00  21.00   0.50    0.60    --    9.15 -22.00 -45.00  174
  4  \w    -23.00  43.00   0.50    0.60    --    9.15 -99.00  60.00  132
  5  \w    -66.00 -41.00   0.50    0.60    --    9.15 -19.00  30.00   50
  6  \w    -63.00  24.00   0.50    0.60    --    9.15 -57.00 150.00  174
  7  \w     -3.00  85.00   0.50    0.60    --    9.15  22.00 119.00  176
  8  \w    -21.00  67.00   0.50    0.60    --   -8.84  22.00 119.00  176
  9  \w    -23.00  25.00   0.50    0.60    --   -8.84 -99.00 120.00   96
 10  \w    -23.00  25.00   0.50    0.60    --   -8.84 -99.00   0.00   96
 11  \w    -23.00  25.00   0.50    0.60    --   -8.84 -99.00 -60.00   96
 12  \w    -23.00  25.00   0.50    0.60    --   -8.84 -99.00-150.00   96
;
_diffrn_measurement_device 'four-circle diffractometer'
_diffrn_measurement_device_type 'XtaLAB Synergy, Dualflex, HyPix'
_diffrn_measurement_method '\w scans'
_diffrn_orient_matrix_type 'CrysAlisPro convention (1999,Acta A55,543-557)'
_diffrn_orient_matrix_UB_11 0.0590269000
_diffrn_orient_matrix_UB_12 0.0351540000
_diffrn_orient_matrix_UB_13 -0.0144476000
_diffrn_orient_matrix_UB_21 -0.0274531000
_diffrn_orient_matrix_UB_22 0.0503085000
_diffrn_orient_matrix_UB_23 -0.0108955000
_diffrn_orient_matrix_UB_31 0.0245907000
_diffrn_orient_matrix_UB_32 0.0219031000
_diffrn_orient_matrix_UB_33 0.0607968000
_diffrn_radiation_monochromator mirror
_diffrn_radiation_probe x-ray
_diffrn_radiation_type 'Mo K\a'
_diffrn_radiation_wavelength 0.71073
_diffrn_reflns_av_R_equivalents 0.0481
_diffrn_reflns_av_unetI/netI 0.0413
_diffrn_reflns_Laue_measured_fraction_full 0.997
_diffrn_reflns_Laue_measured_fraction_max 0.858
_diffrn_reflns_limit_h_max 16
_diffrn_reflns_limit_h_min -14
_diffrn_reflns_limit_k_max 16
_diffrn_reflns_limit_k_min -16
_diffrn_reflns_limit_l_max 16
_diffrn_reflns_limit_l_min -16
_diffrn_reflns_number 36333
_diffrn_reflns_point_group_measured_fraction_full 0.997
_diffrn_reflns_point_group_measured_fraction_max 0.858
_diffrn_reflns_theta_full 25.242
_diffrn_reflns_theta_max 32.250
_diffrn_reflns_theta_min 3.644
_diffrn_source 'micro-focus sealed X-ray tube'
_diffrn_source_target Mo
_diffrn_source_type 'PhotonJet (Mo) X-ray Source'
_exptl_absorpt_coefficient_mu 3.261
_exptl_absorpt_correction_T_max 1.00000
_exptl_absorpt_correction_T_min 0.73314
_exptl_absorpt_correction_type multi-scan
_exptl_absorpt_process_details
;
CrysAlisPro 1.171.40.84a (Rigaku Oxford Diffraction, 2020)
Empirical absorption correction using spherical harmonics,
implemented in SCALE3 ABSPACK scaling algorithm.
;
_exptl_crystal_colour 'clear pinkish colourless'
_exptl_crystal_colour_lustre clear
_exptl_crystal_colour_modifier pinkish
_exptl_crystal_colour_primary colourless
_exptl_crystal_density_diffrn 1.819
_exptl_crystal_description block
_exptl_crystal_F_000 722
_exptl_crystal_preparation 'Metathesis of 1:3 Er(NO3)3 + NaL in water at 90C for 2h.'
_exptl_crystal_recrystallization_method 'From the reaction mixture.'
_exptl_crystal_size_max 0.175
_exptl_crystal_size_mid 0.15
_exptl_crystal_size_min 0.125
_refine_diff_density_max 0.793
_refine_diff_density_min -0.959
_refine_diff_density_rms 0.121
_refine_ls_extinction_method none
_refine_ls_goodness_of_fit_ref 1.037
_refine_ls_hydrogen_treatment constr
_refine_ls_matrix_type full
_refine_ls_number_parameters 373
_refine_ls_number_reflns 8024
_refine_ls_number_restraints 0
_refine_ls_restrained_S_all 1.037
_refine_ls_R_factor_all 0.0271
_refine_ls_R_factor_gt 0.0242
_refine_ls_shift/su_max 0.003
_refine_ls_shift/su_mean 0.000
_refine_ls_structure_factor_coef Fsqd
_refine_ls_weighting_details 'w=1/[\s^2^(Fo^2^)+(0.0192P)^2^+0.3824P] where P=(Fo^2^+2Fc^2^)/3'
_refine_ls_weighting_scheme calc
_refine_ls_wR_factor_gt 0.0497
_refine_ls_wR_factor_ref 0.0511
_reflns_Friedel_coverage 0.000
_reflns_number_gt 7476
_reflns_number_total 8024
_reflns_threshold_expression 'I > 2\s(I)'
_cod_data_source_file d3nj02735j2.cif
_cod_data_source_block jo3025_90_a1
_cod_depositor_comments 'Adding full bibliography for 7062632--7062650.cif.'
_cod_database_code 7062647
_shelx_shelxl_version_number 2018/3
_chemical_oxdiff_formula 'Er C H O'
_chemical_oxdiff_usercomment 'Colourless block'
_shelx_space_group_comment
;
The symmetry employed for this shelxl refinement is uniquely defined
by the following loop, which should always be used as a source of
symmetry information in preference to the above space-group names.
They are only intended as comments.
;
_shelx_estimated_absorpt_t_max 0.686
_shelx_estimated_absorpt_t_min 0.599
_reflns_odcompleteness_completeness 99.80
_reflns_odcompleteness_iscentric 1
_reflns_odcompleteness_theta 28.22
_olex2_refinement_description
;
1.a Free rotating group:
 O16(H16A,H16B), O13(H13A,H13B), O15(H15A,H15B), O17(H17A,H17B), O14(H14A,H14B)
1.b Rotating group:
 O11(H11A,H11B), O10(H10A,H10B), O12(H12A,H12B)
1.c Aromatic/amide H refined with riding coordinates:
 C21(H21), C13(H13), C17(H17), C7(H7A), C20(H20), C10(H10), C3(H3), C4(H4),
 C11(H11), C6(H6), C14(H14), C18(H18)
1.d Idealised tetrahedral OH refined as rotating group:
 O8(H8), O7(H7), O9(H9)
;
_olex2_exptl_crystal_mounting_method 'Thick hydrocarbon oil'
_olex2_submission_special_instructions 'No special instructions were received'
_oxdiff_exptl_absorpt_empirical_details
;
Empirical correction (ABSPACK) includes:
- Absorption correction using spherical harmonics
- Frame scaling
;
_oxdiff_exptl_absorpt_empirical_full_max 2.145
_oxdiff_exptl_absorpt_empirical_full_min 0.710

loop_
_space_group_symop_operation_xyz
'x, y, z'
'-x, -y, -z'

loop_
_atom_site_label
_atom_site_type_symbol
_atom_site_fract_x
_atom_site_fract_y
_atom_site_fract_z
_atom_site_U_iso_or_equiv
_atom_site_adp_type
_atom_site_occupancy
_atom_site_site_symmetry_order
_atom_site_calc_flag
_atom_site_refinement_flags_posn
_atom_site_refinement_flags_adp
_atom_site_refinement_flags_occupancy
_atom_site_disorder_assembly
_atom_site_disorder_group
Er1 Er 0.52089(2) 0.39288(2) 0.31645(2) 0.00907(3) Uani 1 1 d . . . . .
O3 O 0.66014(14) 0.51302(13) 0.47646(12) 0.0135(3) Uani 1 1 d . . . . .
O11 O 0.45092(15) 0.57632(13) 0.32066(12) 0.0135(3) Uani 1 1 d . . . . .
H11A H 0.383585 0.570518 0.264352 0.020 Uiso 1 1 d R U . . .
H11B H 0.423127 0.582559 0.384712 0.020 Uiso 1 1 d R U . . .
O2 O 0.71662(14) 0.35126(13) 0.28235(12) 0.0128(3) Uani 1 1 d . . . . .
O4 O 0.65810(14) 0.66731(13) 0.59736(12) 0.0133(3) Uani 1 1 d . . . . .
O5 O 0.44595(15) 0.20807(13) 0.21432(13) 0.0156(3) Uani 1 1 d . . . . .
O10 O 0.56593(15) 0.25783(14) 0.47191(13) 0.0162(3) Uani 1 1 d . . . . .
H10A H 0.620819 0.221697 0.455770 0.024 Uiso 1 1 d R U . . .
H10B H 0.496758 0.199945 0.470839 0.024 Uiso 1 1 d R U . . .
O1 O 0.68040(15) 0.52517(14) 0.22198(13) 0.0155(3) Uani 1 1 d . . . . .
O16 O 0.30242(15) 0.87679(14) 0.81471(13) 0.0157(3) Uani 1 1 d G . . . .
H16A H 0.378656 0.916599 0.807272 0.024 Uiso 1 1 d G U . . .
H16B H 0.277468 0.805088 0.780000 0.024 Uiso 1 1 d G U . . .
O12 O 0.40552(16) 0.41845(14) 0.12317(12) 0.0157(3) Uani 1 1 d . . . . .
H12A H 0.428582 0.379620 0.070711 0.023 Uiso 1 1 d R U . . .
H12B H 0.429365 0.493668 0.107113 0.023 Uiso 1 1 d R U . . .
O8 O 1.23457(14) 0.85779(14) 0.50170(13) 0.0149(3) Uani 1 1 d . . . . .
H8 H 1.257081 0.928972 0.530087 0.022 Uiso 1 1 calc R U . . .
O13 O 0.48887(18) 0.33199(16) 0.94419(14) 0.0224(3) Uani 1 1 d G . . . .
H13A H 0.417836 0.298778 0.894299 0.034 Uiso 1 1 d G U . . .
H13B H 0.533806 0.280485 0.958976 0.034 Uiso 1 1 d G U . . .
O7 O 1.25507(15) 0.60477(15) 0.13409(13) 0.0165(3) Uani 1 1 d . . . . .
H7 H 1.265985 0.670989 0.103505 0.025 Uiso 1 1 calc R U . . .
O6 O 0.44489(15) 0.01140(14) 0.21229(13) 0.0155(3) Uani 1 1 d . . . . .
O15 O 0.33845(18) 0.81698(14) 0.04709(13) 0.0198(3) Uani 1 1 d G . . . .
H15A H 0.325910 0.843488 -0.022380 0.030 Uiso 1 1 d G U . . .
H15B H 0.368739 0.881524 0.093979 0.030 Uiso 1 1 d G U . . .
O9 O -0.16221(15) -0.03644(14) 0.16784(14) 0.0183(3) Uani 1 1 d . . . . .
H9 H -0.189099 0.024766 0.169359 0.027 Uiso 1 1 calc R U . . .
O17 O 0.60282(16) 0.91481(15) 0.40701(13) 0.0188(3) Uani 1 1 d G . . . .
H17A H 0.623332 0.860054 0.369746 0.028 Uiso 1 1 d G U . . .
H17B H 0.550698 0.940691 0.354033 0.028 Uiso 1 1 d G U . . .
C1 C 0.7519(2) 0.45187(18) 0.23246(16) 0.0107(4) Uani 1 1 d . . . . .
O14 O 0.30752(17) 0.22685(15) 0.73496(15) 0.0223(3) Uani 1 1 d G . . . .
H14A H 0.288573 0.294694 0.723200 0.033 Uiso 1 1 d G U . . .
H14B H 0.254774 0.171123 0.761767 0.033 Uiso 1 1 d G U . . .
C8 C 0.7133(2) 0.61766(18) 0.53118(16) 0.0106(4) Uani 1 1 d . . . . .
C5 C 1.1290(2) 0.56528(19) 0.14838(17) 0.0116(4) Uani 1 1 d . . . . .
C2 C 0.8784(2) 0.48442(19) 0.19349(17) 0.0118(4) Uani 1 1 d . . . . .
C15 C 0.3865(2) 0.09535(19) 0.20723(17) 0.0123(4) Uani 1 1 d . . . . .
C9 C 0.84923(19) 0.68453(18) 0.52083(16) 0.0100(4) Uani 1 1 d . . . . .
C19 C -0.0302(2) -0.00147(19) 0.17323(17) 0.0131(4) Uani 1 1 d . . . . .
C21 C 0.1687(2) 0.14233(19) 0.14704(18) 0.0143(4) Uani 1 1 d . . . . .
H21 H 0.211654 0.218354 0.124364 0.017 Uiso 1 1 calc R U . . .
C16 C 0.2406(2) 0.06041(19) 0.19179(17) 0.0123(4) Uani 1 1 d . . . . .
C13 C 1.0333(2) 0.86702(18) 0.55879(17) 0.0118(4) Uani 1 1 d . . . . .
H13 H 1.069559 0.948476 0.588056 0.014 Uiso 1 1 calc R U . . .
C17 C 0.1752(2) -0.05312(19) 0.22611(18) 0.0140(4) Uani 1 1 d . . . . .
H17 H 0.221866 -0.108945 0.254435 0.017 Uiso 1 1 calc R U . . .
C7 C 0.9128(2) 0.59023(19) 0.13204(17) 0.0132(4) Uani 1 1 d . . . . .
H7A H 0.851565 0.633840 0.106346 0.016 Uiso 1 1 calc R U . . .
C12 C 1.1073(2) 0.80461(19) 0.50869(17) 0.0114(4) Uani 1 1 d . . . . .
C20 C 0.0339(2) 0.1113(2) 0.13615(18) 0.0148(4) Uani 1 1 d . . . . .
H20 H -0.013695 0.165309 0.104312 0.018 Uiso 1 1 calc R U . . .
C10 C 0.9247(2) 0.62397(19) 0.46997(16) 0.0112(4) Uani 1 1 d . . . . .
H10 H 0.888471 0.542689 0.440110 0.013 Uiso 1 1 calc R U . . .
C3 C 0.9694(2) 0.41702(18) 0.22739(17) 0.0120(4) Uani 1 1 d . . . . .
H3 H 0.945918 0.344835 0.265630 0.014 Uiso 1 1 calc R U . . .
C4 C 1.0941(2) 0.45649(19) 0.20471(17) 0.0124(4) Uani 1 1 d . . . . .
H4 H 1.154078 0.410824 0.226844 0.015 Uiso 1 1 calc R U . . .
C11 C 1.0529(2) 0.68310(19) 0.46327(17) 0.0127(4) Uani 1 1 d . . . . .
H11 H 1.101864 0.641968 0.428787 0.015 Uiso 1 1 calc R U . . .
C6 C 1.0376(2) 0.63063(19) 0.10911(17) 0.0124(4) Uani 1 1 d . . . . .
H6 H 1.060067 0.700848 0.067823 0.015 Uiso 1 1 calc R U . . .
C14 C 0.9049(2) 0.80684(19) 0.56476(17) 0.0121(4) Uani 1 1 d . . . . .
H14 H 0.855698 0.848426 0.598335 0.015 Uiso 1 1 calc R U . . .
C18 C 0.0403(2) -0.08319(19) 0.21812(18) 0.0151(4) Uani 1 1 d . . . . .
H18 H -0.002646 -0.158143 0.242921 0.018 Uiso 1 1 calc R U . . .

loop_
_atom_site_aniso_label
_atom_site_aniso_U_11
_atom_site_aniso_U_22
_atom_site_aniso_U_33
_atom_site_aniso_U_23
_atom_site_aniso_U_13
_atom_site_aniso_U_12
Er1 0.00815(5) 0.00811(5) 0.01098(5) -0.00005(3) 0.00301(3) 0.00157(3)
O3 0.0107(7) 0.0128(7) 0.0148(7) -0.0032(5) 0.0025(5) -0.0005(6)
O11 0.0157(7) 0.0149(7) 0.0120(6) 0.0014(5) 0.0045(6) 0.0064(6)
O2 0.0120(7) 0.0098(7) 0.0178(7) 0.0019(5) 0.0064(6) 0.0023(6)
O4 0.0120(7) 0.0115(7) 0.0178(7) 0.0006(5) 0.0067(6) 0.0031(6)
O5 0.0154(8) 0.0103(7) 0.0200(7) -0.0023(5) 0.0039(6) 0.0020(6)
O10 0.0128(7) 0.0147(8) 0.0228(8) 0.0063(6) 0.0068(6) 0.0045(6)
O1 0.0131(7) 0.0137(8) 0.0227(8) 0.0046(6) 0.0084(6) 0.0049(6)
O16 0.0138(8) 0.0127(7) 0.0214(8) -0.0013(6) 0.0054(6) 0.0035(6)
O12 0.0226(8) 0.0114(7) 0.0137(7) 0.0004(5) 0.0047(6) 0.0051(6)
O8 0.0092(7) 0.0147(8) 0.0206(7) 0.0008(6) 0.0057(6) 0.0007(6)
O13 0.0217(9) 0.0254(9) 0.0214(8) -0.0001(6) 0.0050(7) 0.0087(7)
O7 0.0111(7) 0.0171(8) 0.0226(8) 0.0082(6) 0.0069(6) 0.0034(6)
O6 0.0131(7) 0.0115(7) 0.0222(7) -0.0004(6) 0.0027(6) 0.0046(6)
O15 0.0295(9) 0.0112(7) 0.0177(7) 0.0010(6) 0.0063(7) 0.0029(7)
O9 0.0118(7) 0.0126(8) 0.0319(8) 0.0026(6) 0.0069(6) 0.0038(6)
O17 0.0183(8) 0.0172(8) 0.0212(8) 0.0026(6) 0.0040(6) 0.0052(7)
C1 0.0106(9) 0.0114(9) 0.0090(8) -0.0020(7) 0.0015(7) 0.0016(8)
O14 0.0241(9) 0.0141(8) 0.0306(9) 0.0060(7) 0.0099(7) 0.0051(7)
C8 0.0103(9) 0.0120(9) 0.0090(8) 0.0018(7) 0.0001(7) 0.0039(8)
C5 0.0102(9) 0.0119(10) 0.0124(9) -0.0011(7) 0.0034(7) 0.0016(8)
C2 0.0115(9) 0.0116(10) 0.0101(9) -0.0018(7) 0.0016(7) 0.0002(8)
C15 0.0134(10) 0.0128(10) 0.0107(9) -0.0001(7) 0.0028(7) 0.0037(8)
C9 0.0081(9) 0.0124(9) 0.0097(8) 0.0015(7) 0.0015(7) 0.0035(8)
C19 0.0112(10) 0.0135(10) 0.0145(9) -0.0017(7) 0.0038(7) 0.0023(8)
C21 0.0170(11) 0.0110(10) 0.0144(9) 0.0014(7) 0.0027(8) 0.0034(8)
C16 0.0141(10) 0.0132(10) 0.0101(9) -0.0020(7) 0.0021(7) 0.0052(8)
C13 0.0120(10) 0.0086(9) 0.0141(9) 0.0015(7) 0.0030(7) 0.0012(8)
C17 0.0160(10) 0.0095(10) 0.0171(9) 0.0003(7) 0.0027(8) 0.0052(8)
C7 0.0122(10) 0.0145(10) 0.0143(9) 0.0020(7) 0.0026(8) 0.0058(8)
C12 0.0069(9) 0.0143(10) 0.0128(9) 0.0038(7) 0.0026(7) 0.0019(8)
C20 0.0148(10) 0.0145(10) 0.0166(10) 0.0029(7) 0.0036(8) 0.0063(8)
C10 0.0113(9) 0.0113(9) 0.0104(9) -0.0003(7) 0.0008(7) 0.0032(8)
C3 0.0142(10) 0.0097(9) 0.0121(9) 0.0019(7) 0.0040(7) 0.0023(8)
C4 0.0119(10) 0.0123(10) 0.0150(9) 0.0025(7) 0.0039(8) 0.0057(8)
C11 0.0121(10) 0.0148(10) 0.0126(9) 0.0000(7) 0.0038(7) 0.0051(8)
C6 0.0146(10) 0.0113(10) 0.0123(9) 0.0037(7) 0.0042(8) 0.0039(8)
C14 0.0136(10) 0.0121(10) 0.0122(9) 0.0014(7) 0.0038(7) 0.0052(8)
C18 0.0149(10) 0.0093(10) 0.0215(10) 0.0013(7) 0.0056(8) 0.0024(8)

loop_
_atom_type_symbol
_atom_type_description
_atom_type_scat_dispersion_real
_atom_type_scat_dispersion_imag
_atom_type_scat_source
C C 0.0033 0.0016 'International Tables Vol C Tables 4.2.6.8 and 6.1.1.4'
H H 0.0000 0.0000 'International Tables Vol C Tables 4.2.6.8 and 6.1.1.4'
Er Er -0.2586 4.9576 'International Tables Vol C Tables 4.2.6.8 and 6.1.1.4'
O O 0.0106 0.0060 'International Tables Vol C Tables 4.2.6.8 and 6.1.1.4'

loop_
_geom_angle_atom_site_label_1
_geom_angle_atom_site_label_2
_geom_angle_atom_site_label_3
_geom_angle
_geom_angle_site_symmetry_1
_geom_angle_site_symmetry_3
_geom_angle_publ_flag
O3 Er1 O11 74.68(5) . . ?
O3 Er1 O2 83.63(5) . . ?
O3 Er1 O4 97.12(5) . 2_666 ?
O3 Er1 O10 72.84(5) . . ?
O3 Er1 O1 78.33(5) . . ?
O3 Er1 O12 138.27(5) . . ?
O11 Er1 O10 131.01(5) . . ?
O11 Er1 O1 80.65(5) . . ?
O2 Er1 O11 133.35(5) . . ?
O2 Er1 O10 77.53(5) . . ?
O2 Er1 O1 54.44(5) . . ?
O4 Er1 O11 77.63(5) 2_666 . ?
O4 Er1 O2 146.88(5) 2_666 . ?
O4 Er1 O10 71.21(5) 2_666 . ?
O4 Er1 O1 158.23(5) 2_666 . ?
O4 Er1 O12 97.14(5) 2_666 . ?
O5 Er1 O3 148.16(5) . . ?
O5 Er1 O11 136.43(5) . . ?
O5 Er1 O2 76.91(5) . . ?
O5 Er1 O4 86.24(5) . 2_666 ?
O5 Er1 O10 78.46(5) . . ?
O5 Er1 O1 108.95(5) . . ?
O5 Er1 O12 71.81(5) . . ?
O1 Er1 O10 126.02(5) . . ?
O12 Er1 O11 70.48(5) . . ?
O12 Er1 O2 104.18(5) . . ?
O12 Er1 O10 148.78(5) . . ?
O12 Er1 O1 74.07(5) . . ?
C8 O3 Er1 150.17(13) . . ?
Er1 O11 H11A 109.7 . . ?
Er1 O11 H11B 109.7 . . ?
H11A O11 H11B 104.2 . . ?
C1 O2 Er1 93.43(12) . . ?
C8 O4 Er1 136.81(13) . 2_666 ?
C15 O5 Er1 150.56(13) . . ?
Er1 O10 H10A 109.5 . . ?
Er1 O10 H10B 109.3 . . ?
H10A O10 H10B 104.4 . . ?
C1 O1 Er1 92.89(12) . . ?
H16A O16 H16B 113.0 . . ?
Er1 O12 H12A 109.6 . . ?
Er1 O12 H12B 109.6 . . ?
H12A O12 H12B 104.3 . . ?
C12 O8 H8 109.5 . . ?
H13A O13 H13B 109.5 . . ?
C5 O7 H7 109.5 . . ?
H15A O15 H15B 104.5 . . ?
C19 O9 H9 109.5 . . ?
H17A O17 H17B 104.5 . . ?
O2 C1 C2 119.99(18) . . ?
O1 C1 O2 119.24(18) . . ?
O1 C1 C2 120.69(18) . . ?
H14A O14 H14B 117.8 . . ?
O3 C8 C9 118.92(17) . . ?
O4 C8 O3 123.05(19) . . ?
O4 C8 C9 118.00(18) . . ?
O7 C5 C4 117.54(18) . . ?
O7 C5 C6 121.82(18) . . ?
C6 C5 C4 120.64(19) . . ?
C7 C2 C1 119.93(19) . . ?
C3 C2 C1 120.54(18) . . ?
C3 C2 C7 119.24(19) . . ?
O5 C15 O6 122.9(2) . . ?
O5 C15 C16 117.96(18) . . ?
O6 C15 C16 119.12(18) . . ?
C10 C9 C8 120.21(18) . . ?
C14 C9 C8 121.04(18) . . ?
C14 C9 C10 118.72(19) . . ?
O9 C19 C20 122.66(19) . . ?
O9 C19 C18 117.13(19) . . ?
C18 C19 C20 120.2(2) . . ?
C16 C21 H21 119.7 . . ?
C20 C21 H21 119.7 . . ?
C20 C21 C16 120.6(2) . . ?
C21 C16 C15 120.65(19) . . ?
C17 C16 C15 120.12(18) . . ?
C17 C16 C21 119.2(2) . . ?
C12 C13 H13 120.1 . . ?
C14 C13 H13 120.1 . . ?
C14 C13 C12 119.70(19) . . ?
C16 C17 H17 119.9 . . ?
C18 C17 C16 120.28(19) . . ?
C18 C17 H17 119.9 . . ?
C2 C7 H7A 119.8 . . ?
C6 C7 C2 120.46(19) . . ?
C6 C7 H7A 119.8 . . ?
O8 C12 C13 122.64(19) . . ?
O8 C12 C11 116.99(18) . . ?
C11 C12 C13 120.37(19) . . ?
C19 C20 H20 120.2 . . ?
C21 C20 C19 119.66(19) . . ?
C21 C20 H20 120.2 . . ?
C9 C10 H10 119.4 . . ?
C11 C10 C9 121.15(19) . . ?
C11 C10 H10 119.4 . . ?
C2 C3 H3 119.7 . . ?
C4 C3 C2 120.68(19) . . ?
C4 C3 H3 119.7 . . ?
C5 C4 H4 120.3 . . ?
C3 C4 C5 119.37(19) . . ?
C3 C4 H4 120.3 . . ?
C12 C11 H11 120.3 . . ?
C10 C11 C12 119.37(18) . . ?
C10 C11 H11 120.3 . . ?
C5 C6 H6 120.3 . . ?
C7 C6 C5 119.47(19) . . ?
C7 C6 H6 120.3 . . ?
C9 C14 H14 119.7 . . ?
C13 C14 C9 120.68(18) . . ?
C13 C14 H14 119.7 . . ?
C19 C18 C17 120.0(2) . . ?
C19 C18 H18 120.0 . . ?
C17 C18 H18 120.0 . . ?

loop_
_geom_bond_atom_site_label_1
_geom_bond_atom_site_label_2
_geom_bond_distance
_geom_bond_site_symmetry_2
_geom_bond_publ_flag
Er1 O3 2.2848(14) . ?
Er1 O11 2.3923(14) . ?
Er1 O2 2.3908(14) . ?
Er1 O4 2.2973(14) 2_666 ?
Er1 O5 2.2511(14) . ?
Er1 O10 2.4142(14) . ?
Er1 O1 2.4103(15) . ?
Er1 O12 2.3697(14) . ?
O3 C8 1.266(2) . ?
O11 H11A 0.8563 . ?
O11 H11B 0.8559 . ?
O2 C1 1.280(2) . ?
O4 C8 1.264(2) . ?
O5 C15 1.261(3) . ?
O10 H10A 0.8515 . ?
O10 H10B 0.8520 . ?
O1 C1 1.266(3) . ?
O16 H16A 0.8504 . ?
O16 H16B 0.8504 . ?
O12 H12A 0.8541 . ?
O12 H12B 0.8546 . ?
O8 H8 0.8200 . ?
O8 C12 1.368(2) . ?
O13 H13A 0.8501 . ?
O13 H13B 0.8499 . ?
O7 H7 0.8200 . ?
O7 C5 1.363(2) . ?
O6 C15 1.268(3) . ?
O15 H15A 0.8501 . ?
O15 H15B 0.8504 . ?
O9 H9 0.8200 . ?
O9 C19 1.366(3) . ?
O17 H17A 0.8491 . ?
O17 H17B 0.8502 . ?
C1 C2 1.480(3) . ?
O14 H14A 0.8502 . ?
O14 H14B 0.8377 . ?
C8 C9 1.494(3) . ?
C5 C4 1.393(3) . ?
C5 C6 1.392(3) . ?
C2 C7 1.397(3) . ?
C2 C3 1.396(3) . ?
C15 C16 1.494(3) . ?
C9 C10 1.399(3) . ?
C9 C14 1.398(3) . ?
C19 C20 1.396(3) . ?
C19 C18 1.386(3) . ?
C21 H21 0.9300 . ?
C21 C16 1.398(3) . ?
C21 C20 1.385(3) . ?
C16 C17 1.395(3) . ?
C13 H13 0.9300 . ?
C13 C12 1.395(3) . ?
C13 C14 1.391(3) . ?
C17 H17 0.9300 . ?
C17 C18 1.391(3) . ?
C7 H7A 0.9300 . ?
C7 C6 1.385(3) . ?
C12 C11 1.393(3) . ?
C20 H20 0.9300 . ?
C10 H10 0.9300 . ?
C10 C11 1.389(3) . ?
C3 H3 0.9300 . ?
C3 C4 1.383(3) . ?
C4 H4 0.9300 . ?
C11 H11 0.9300 . ?
C6 H6 0.9300 . ?
C14 H14 0.9300 . ?
C18 H18 0.9300 . ?

loop_
_geom_torsion_atom_site_label_1
_geom_torsion_atom_site_label_2
_geom_torsion_atom_site_label_3
_geom_torsion_atom_site_label_4
_geom_torsion
_geom_torsion_site_symmetry_1
_geom_torsion_site_symmetry_2
_geom_torsion_site_symmetry_3
_geom_torsion_site_symmetry_4
_geom_torsion_publ_flag
Er1 O3 C8 O4 82.7(3) . . . . ?
Er1 O3 C8 C9 -99.4(3) . . . . ?
Er1 O2 C1 O1 0.28(18) . . . . ?
Er1 O2 C1 C2 177.08(15) . . . . ?
Er1 O4 C8 O3 13.2(3) 2_666 . . . ?
Er1 O4 C8 C9 -164.75(13) 2_666 . . . ?
Er1 O5 C15 O6 -107.3(3) . . . . ?
Er1 O5 C15 C16 72.9(3) . . . . ?
Er1 O1 C1 O2 -0.28(18) . . . . ?
Er1 O1 C1 C2 -177.06(15) . . . . ?
O3 C8 C9 C10 -11.4(3) . . . . ?
O3 C8 C9 C14 170.65(18) . . . . ?
O2 C1 C2 C7 175.81(18) . . . . ?
O2 C1 C2 C3 -10.4(3) . . . . ?
O4 C8 C9 C10 166.68(18) . . . . ?
O4 C8 C9 C14 -11.3(3) . . . . ?
O5 C15 C16 C21 21.1(3) . . . . ?
O5 C15 C16 C17 -156.63(18) . . . . ?
O1 C1 C2 C7 -7.4(3) . . . . ?
O1 C1 C2 C3 166.40(18) . . . . ?
O8 C12 C11 C10 178.90(17) . . . . ?
O7 C5 C4 C3 176.17(18) . . . . ?
O7 C5 C6 C7 -176.27(18) . . . . ?
O6 C15 C16 C21 -158.75(18) . . . . ?
O6 C15 C16 C17 23.6(3) . . . . ?
O9 C19 C20 C21 178.29(19) . . . . ?
O9 C19 C18 C17 -179.94(18) . . . . ?
C1 C2 C7 C6 171.37(18) . . . . ?
C1 C2 C3 C4 -171.45(18) . . . . ?
C8 C9 C10 C11 -177.72(17) . . . . ?
C8 C9 C14 C13 177.58(17) . . . . ?
C2 C7 C6 C5 -0.3(3) . . . . ?
C2 C3 C4 C5 0.6(3) . . . . ?
C15 C16 C17 C18 176.39(18) . . . . ?
C9 C10 C11 C12 0.4(3) . . . . ?
C21 C16 C17 C18 -1.3(3) . . . . ?
C16 C21 C20 C19 1.7(3) . . . . ?
C16 C17 C18 C19 1.6(3) . . . . ?
C13 C12 C11 C10 -1.0(3) . . . . ?
C7 C2 C3 C4 2.4(3) . . . . ?
C12 C13 C14 C9 -0.2(3) . . . . ?
C20 C19 C18 C17 -0.2(3) . . . . ?
C20 C21 C16 C15 -178.03(18) . . . . ?
C20 C21 C16 C17 -0.3(3) . . . . ?
C10 C9 C14 C13 -0.4(3) . . . . ?
C3 C2 C7 C6 -2.5(3) . . . . ?
C4 C5 C6 C7 3.4(3) . . . . ?
C6 C5 C4 C3 -3.5(3) . . . . ?
C14 C9 C10 C11 0.3(3) . . . . ?
C14 C13 C12 O8 -179.01(18) . . . . ?
C14 C13 C12 C11 0.9(3) . . . . ?
C18 C19 C20 C21 -1.5(3) . . . . ?
